data_7715677
loop_
_publ_author_name
'Ghosh, Moushakhi'
'Parvin, Nasrina'
'Panwaria, Prakash'
'Tothadi, Srinu'
'Bakthavatsalam, Rangarajan'
'Therambram, Arshad'
'Khan, Shabana'

_publ_section_title
;
 Diverse structural reactivity patterns of a POCOP ligand with coinage
 metals.
;
_journal_issue 18
_journal_name_full 'Dalton transactions (Cambridge, England : 2003)'
_journal_page_first 7763
_journal_page_last 7774
_journal_paper_doi 10.1039/d3dt03921h
_journal_volume 53
_journal_year 2024
_chemical_formula_moiety 'C76 H80 Ag4 I4 O4 P4, C H2 Cl2, C H Cl2'
_chemical_formula_sum 'C78 H83 Ag4 Cl4 I4 O4 P4'
_chemical_formula_weight 2289.20
_space_group_crystal_system monoclinic
_space_group_IT_number 15
_space_group_name_Hall '-C 2yc'
_space_group_name_H-M_alt 'C 1 2/c 1'
_atom_sites_solution_hydrogens geom
_audit_creation_date 2024-03-23
_audit_creation_method
;
Olex2 1.2
(compiled 2018.05.29 svn.r3508 for OlexSys, GUI svn.r5506)
;
_audit_update_record
;
2024-03-30 deposited with the CCDC.	2024-04-02 downloaded from the CCDC.
;
_cell_angle_alpha 90
_cell_angle_beta 112.454(8)
_cell_angle_gamma 90
_cell_formula_units_Z 4
_cell_length_a 27.384(8)
_cell_length_b 28.232(8)
_cell_length_c 11.836(3)
_cell_measurement_reflns_used 9004
_cell_measurement_temperature 100
_cell_measurement_theta_max 28.61
_cell_measurement_theta_min 2.40
_cell_volume 8457(4)
_computing_cell_refinement 'SAINT v8.37A (Bruker, 2015)'
_computing_data_reduction 'SAINT v8.37A (Bruker, 2015)'
_computing_molecular_graphics 'Olex2 (Dolomanov et al., 2009)'
_computing_publication_material 'Olex2 (Dolomanov et al., 2009)'
_computing_structure_refinement 'ShelXL (Sheldrick, 2015)'
_computing_structure_solution 'SHELXT 2014/5 (Sheldrick, 2014)'
_diffrn_ambient_temperature 100.0
_diffrn_measured_fraction_theta_full 0.994
_diffrn_measured_fraction_theta_max 0.940
_diffrn_measurement_device_type 'Bruker APEX-II CCD'
_diffrn_measurement_method '\f and \w scans'
_diffrn_radiation_type MoK\a
_diffrn_radiation_wavelength 0.71073
_diffrn_reflns_av_R_equivalents 0.0533
_diffrn_reflns_av_unetI/netI 0.0193
_diffrn_reflns_Laue_measured_fraction_full 0.994
_diffrn_reflns_Laue_measured_fraction_max 0.940
_diffrn_reflns_limit_h_max 36
_diffrn_reflns_limit_h_min -36
_diffrn_reflns_limit_k_max 37
_diffrn_reflns_limit_k_min -37
_diffrn_reflns_limit_l_max 15
_diffrn_reflns_limit_l_min -16
_diffrn_reflns_number 192247
_diffrn_reflns_point_group_measured_fraction_full 0.994
_diffrn_reflns_point_group_measured_fraction_max 0.940
_diffrn_reflns_theta_full 25.242
_diffrn_reflns_theta_max 29.224
_diffrn_reflns_theta_min 2.309
_exptl_absorpt_coefficient_mu 2.620
_exptl_absorpt_correction_T_max 0.7457
_exptl_absorpt_correction_T_min 0.5163
_exptl_absorpt_correction_type multi-scan
_exptl_absorpt_process_details
'SADABS-2016/2 (Bruker,2016/2) was used for absorption correction. wR2(int) was 0.1143 before and 0.0768 after correction. The Ratio of minimum to maximum transmission is 0.6924. The \l/2 correction factor is Not present.'
_exptl_crystal_colour colourless
_exptl_crystal_colour_primary colourless
_exptl_crystal_density_diffrn 1.798
_exptl_crystal_description block
_exptl_crystal_F_000 4444
_exptl_crystal_size_max 0.17
_exptl_crystal_size_mid 0.15
_exptl_crystal_size_min 0.12
_refine_diff_density_max 0.782
_refine_diff_density_min -1.460
_refine_diff_density_rms 0.140
_refine_ls_extinction_method none
_refine_ls_goodness_of_fit_ref 1.076
_refine_ls_hydrogen_treatment constr
_refine_ls_matrix_type full
_refine_ls_number_parameters 453
_refine_ls_number_reflns 10809
_refine_ls_number_restraints 0
_refine_ls_restrained_S_all 1.076
_refine_ls_R_factor_all 0.0402
_refine_ls_R_factor_gt 0.0326
_refine_ls_shift/su_max 0.002
_refine_ls_shift/su_mean 0.000
_refine_ls_structure_factor_coef Fsqd
_refine_ls_weighting_details 'w=1/[\s^2^(Fo^2^)+(0.0342P)^2^+44.7319P] where P=(Fo^2^+2Fc^2^)/3'
_refine_ls_weighting_scheme calc
_refine_ls_wR_factor_gt 0.0788
_refine_ls_wR_factor_ref 0.0829
_reflns_Friedel_coverage 0.000
_reflns_number_gt 9699
_reflns_number_total 10809
_reflns_threshold_expression 'I > 2\s(I)'
_cod_data_source_file d3dt03921h2.cif
_cod_data_source_block mo_mg_rp_ai_rep_0m_a
_cod_depositor_comments 'Adding full bibliography for 7715672--7715682.cif.'
_cod_database_code 7715677
_shelx_shelxl_version_number 2018/3
_shelx_space_group_comment
;
The symmetry employed for this shelxl refinement is uniquely defined
by the following loop, which should always be used as a source of
symmetry information in preference to the above space-group names.
They are only intended as comments.
;
_shelx_estimated_absorpt_t_max 0.744
_shelx_estimated_absorpt_t_min 0.664
_olex2_refinement_description
;
1. Fixed Uiso
 At 1.2 times of:
  All C(H) groups, All C(H,H) groups
 At 1.5 times of:
  All C(H,H,H) groups
2. Others
 Fixed Sof: H40A(0.5) H40B(0.5) C39(0.5) H39(0.5)
3.a Ternary CH refined with riding coordinates:
 C39(H39)
3.b Secondary CH2 refined with riding coordinates:
 C40(H40A,H40B)
3.c Aromatic/amide H refined with riding coordinates:
 C12(H12), C11(H11), C8(H8), C10(H10), C2(H2), C35(H35), C36(H36), C38(H38),
 C6(H6), C37(H37), C32(H32), C9(H9), C30(H30), C28(H28), C4(H4), C29(H29),
 C31(H31), C3(H3), C14(H14), C17(H17), C34(H34), C5(H5)
3.d Idealised Me refined as rotating group:
 C25(H25A,H25B,H25C), C22(H22A,H22B,H22C), C23(H23A,H23B,H23C), C20(H20A,H20B,
 H20C), C26(H26A,H26B,H26C), C21(H21A,H21B,H21C)
;
_olex2_submission_special_instructions 'No special instructions were received'

loop_
_space_group_symop_operation_xyz
'x, y, z'
'-x, y, -z+1/2'
'x+1/2, y+1/2, z'
'-x+1/2, y+1/2, -z+1/2'
'-x, -y, -z'
'x, -y, z-1/2'
'-x+1/2, -y+1/2, -z'
'x+1/2, -y+1/2, z-1/2'

loop_
_atom_site_label
_atom_site_type_symbol
_atom_site_fract_x
_atom_site_fract_y
_atom_site_fract_z
_atom_site_U_iso_or_equiv
_atom_site_adp_type
_atom_site_occupancy
_atom_site_site_symmetry_order
_atom_site_calc_flag
_atom_site_refinement_flags_posn
_atom_site_refinement_flags_adp
_atom_site_refinement_flags_occupancy
_atom_site_disorder_assembly
_atom_site_disorder_group
I1 I 0.30972(2) 0.29995(2) 0.47174(2) 0.02538(5) Uani 1 1 d . . . . .
O1 O 0.17963(7) 0.41190(7) 0.53785(18) 0.0196(4) Uani 1 1 d . . . . .
P1 P 0.16313(3) 0.35598(3) 0.53660(6) 0.01828(14) Uani 1 1 d . . . . .
Ag1 Ag 0.33593(2) 0.29672(2) 0.71822(2) 0.02746(6) Uani 1 1 d . . . . .
I2 I 0.35381(2) 0.20891(2) 0.82289(2) 0.02901(6) Uani 1 1 d . . . . .
O2 O 0.36201(8) 0.41391(7) 0.80341(17) 0.0192(4) Uani 1 1 d . . . . .
P2 P 0.36777(3) 0.36063(3) 0.86216(6) 0.01916(14) Uani 1 1 d . . . . .
Ag2 Ag 0.20058(2) 0.30159(2) 0.43132(2) 0.03224(7) Uani 1 1 d . . . . .
Cl2 Cl 0.05569(11) 0.27492(10) 0.7657(3) 0.1418(10) Uani 1 1 d . . . . .
C13 C 0.32326(10) 0.42308(9) 0.6874(2) 0.0163(5) Uani 1 1 d . . . . .
C18 C 0.33759(11) 0.44514(9) 0.5993(2) 0.0178(5) Uani 1 1 d . . . . .
C16 C 0.24224(11) 0.44774(9) 0.4642(2) 0.0180(5) Uani 1 1 d . . . . .
C24 C 0.19863(12) 0.46515(11) 0.3454(3) 0.0248(6) Uani 1 1 d . . . . .
C7 C 0.34319(11) 0.36760(11) 0.9829(3) 0.0218(6) Uani 1 1 d . . . . .
C19 C 0.39502(11) 0.45520(11) 0.6168(3) 0.0226(6) Uani 1 1 d . . . . .
C1 C 0.43822(12) 0.35691(12) 0.9491(3) 0.0268(6) Uani 1 1 d . . . . .
C15 C 0.23170(10) 0.42317(9) 0.5547(2) 0.0161(5) Uani 1 1 d . . . . .
C12 C 0.34862(13) 0.32963(12) 1.0623(3) 0.0294(7) Uani 1 1 d . . . . .
H12 H 0.364632 0.301028 1.051623 0.035 Uiso 1 1 calc R . . . .
C11 C 0.33078(14) 0.33355(14) 1.1564(3) 0.0346(8) Uani 1 1 d . . . . .
H11 H 0.334634 0.307623 1.210304 0.042 Uiso 1 1 calc R . . . .
C8 C 0.31879(13) 0.40867(12) 0.9984(3) 0.0273(6) Uani 1 1 d . . . . .
H8 H 0.314186 0.434509 0.943862 0.033 Uiso 1 1 calc R . . . .
C27 C 0.09204(12) 0.36304(12) 0.4758(3) 0.0275(6) Uani 1 1 d . . . . .
C25 C 0.16677(15) 0.42342(13) 0.2706(3) 0.0379(8) Uani 1 1 d . . . . .
H25A H 0.190541 0.401502 0.252392 0.057 Uiso 1 1 calc GR . . . .
H25B H 0.140094 0.435182 0.193941 0.057 Uiso 1 1 calc GR . . . .
H25C H 0.149259 0.406873 0.317532 0.057 Uiso 1 1 calc GR . . . .
C10 C 0.30736(15) 0.37493(15) 1.1726(3) 0.0389(8) Uani 1 1 d . . . . .
H10 H 0.295664 0.377620 1.238270 0.047 Uiso 1 1 calc R . . . .
C22 C 0.39961(13) 0.47469(14) 0.5004(3) 0.0334(7) Uani 1 1 d . . . . .
H22A H 0.383920 0.452120 0.433337 0.050 Uiso 1 1 calc GR . . . .
H22B H 0.436953 0.479419 0.514594 0.050 Uiso 1 1 calc GR . . . .
H22C H 0.380901 0.505012 0.478867 0.050 Uiso 1 1 calc GR . . . .
C2 C 0.46674(15) 0.32155(14) 0.9215(5) 0.0482(11) Uani 1 1 d . . . . .
H2 H 0.449318 0.300202 0.856518 0.058 Uiso 1 1 calc R . . . .
C23 C 0.22129(14) 0.49180(14) 0.2644(3) 0.0373(8) Uani 1 1 d . . . . .
H23A H 0.241205 0.519390 0.308614 0.056 Uiso 1 1 calc GR . . . .
H23B H 0.192378 0.502334 0.189792 0.056 Uiso 1 1 calc GR . . . .
H23C H 0.244839 0.470801 0.242622 0.056 Uiso 1 1 calc GR . . . .
C20 C 0.42712(13) 0.40923(13) 0.6483(3) 0.0317(7) Uani 1 1 d . . . . .
H20A H 0.431676 0.399077 0.730872 0.048 Uiso 1 1 calc GR . . . .
H20B H 0.461847 0.414656 0.644664 0.048 Uiso 1 1 calc GR . . . .
H20C H 0.408392 0.384558 0.589450 0.048 Uiso 1 1 calc GR . . . .
C26 C 0.16252(15) 0.49938(13) 0.3768(4) 0.0375(8) Uani 1 1 d . . . . .
H26A H 0.147015 0.483239 0.428521 0.056 Uiso 1 1 calc GR . . . .
H26B H 0.134271 0.510141 0.301406 0.056 Uiso 1 1 calc GR . . . .
H26C H 0.183109 0.526720 0.420807 0.056 Uiso 1 1 calc GR . . . .
C35 C 0.22672(16) 0.29439(13) 0.8707(3) 0.0355(8) Uani 1 1 d . . . . .
H35 H 0.251204 0.269665 0.907273 0.043 Uiso 1 1 calc R . . . .
C36 C 0.20424(16) 0.31898(15) 0.9387(3) 0.0410(9) Uani 1 1 d . . . . .
H36 H 0.213134 0.311086 1.022269 0.049 Uiso 1 1 calc R . . . .
Cl1 Cl 0.05153(19) 0.56668(19) 0.3474(7) 0.296(3) Uani 1 1 d . . . . .
C21 C 0.41882(14) 0.49194(13) 0.7188(3) 0.0355(8) Uani 1 1 d . . . . .
H21A H 0.399060 0.521686 0.695315 0.053 Uiso 1 1 calc GR . . . .
H21B H 0.455885 0.497516 0.731568 0.053 Uiso 1 1 calc GR . . . .
H21C H 0.416715 0.480073 0.794609 0.053 Uiso 1 1 calc GR . . . .
C38 C 0.15559(15) 0.36666(13) 0.7655(3) 0.0344(7) Uani 1 1 d . . . . .
H38 H 0.131245 0.391620 0.730289 0.041 Uiso 1 1 calc R . . . .
C6 C 0.46430(15) 0.38821(18) 1.0430(3) 0.0473(10) Uani 1 1 d . . . . .
H6 H 0.445238 0.412873 1.062452 0.057 Uiso 1 1 calc R . . . .
C37 C 0.16924(18) 0.35465(17) 0.8870(4) 0.0455(10) Uani 1 1 d . . . . .
H37 H 0.154044 0.371467 0.935075 0.055 Uiso 1 1 calc R . . . .
C32 C 0.06215(15) 0.32223(15) 0.4507(5) 0.0506(11) Uani 1 1 d . . . . .
H32 H 0.078964 0.292174 0.462468 0.061 Uiso 1 1 calc R . . . .
C9 C 0.30100(16) 0.41222(14) 1.0935(3) 0.0379(8) Uani 1 1 d . . . . .
H9 H 0.284391 0.440516 1.103914 0.046 Uiso 1 1 calc R . . . .
C30 C -0.01708(16) 0.36764(19) 0.3899(5) 0.0631(14) Uani 1 1 d . . . . .
H30 H -0.054528 0.369257 0.360726 0.076 Uiso 1 1 calc R . . . .
C28 C 0.06690(15) 0.40622(15) 0.4579(5) 0.0518(12) Uani 1 1 d . . . . .
H28 H 0.087018 0.434626 0.476066 0.062 Uiso 1 1 calc R . . . .
C4 C 0.54558(16) 0.3477(2) 1.0820(5) 0.0621(15) Uani 1 1 d . . . . .
H4 H 0.582260 0.344129 1.129201 0.075 Uiso 1 1 calc R . . . .
C29 C 0.01232(17) 0.40822(19) 0.4135(6) 0.0697(16) Uani 1 1 d . . . . .
H29 H -0.004906 0.438119 0.399189 0.084 Uiso 1 1 calc R . . . .
C31 C 0.00761(17) 0.32508(18) 0.4084(5) 0.0640(14) Uani 1 1 d . . . . .
H31 H -0.012767 0.296834 0.392142 0.077 Uiso 1 1 calc R . . . .
C3 C 0.52066(17) 0.31690(17) 0.9880(6) 0.0693(17) Uani 1 1 d . . . . .
H3 H 0.540112 0.292576 0.968478 0.083 Uiso 1 1 calc R . . . .
C33 C 0.17779(11) 0.34190(10) 0.6951(3) 0.0211(5) Uani 1 1 d . . . . .
C14 C 0.27133(11) 0.41172(9) 0.6652(2) 0.0171(5) Uani 1 1 d . . . . .
H14 H 0.262840 0.395954 0.726216 0.020 Uiso 1 1 calc R . . . .
C17 C 0.29549(11) 0.45704(10) 0.4907(3) 0.0199(5) Uani 1 1 d . . . . .
H17 H 0.303963 0.472857 0.429664 0.024 Uiso 1 1 calc R . . . .
C34 C 0.21361(13) 0.30574(11) 0.7485(3) 0.0260(6) Uani 1 1 d . . . . .
H34 H 0.229132 0.288770 0.701341 0.031 Uiso 1 1 calc R . . . .
C5 C 0.51795(17) 0.3836(2) 1.1083(4) 0.0641(16) Uani 1 1 d . . . . .
H5 H 0.535803 0.405390 1.171748 0.077 Uiso 1 1 calc R . . . .
C40 C 0.000000 0.2461(6) 0.750000 0.265(15) Uani 1 2 d S T P . .
H40A H 0.008495 0.225191 0.822097 0.318 Uiso 0.5 1 calc R . . . .
H40B H -0.008493 0.225191 0.677904 0.318 Uiso 0.5 1 calc R . . . .
C39 C 0.0056(10) 0.6030(5) 0.2938(16) 0.102(8) Uani 0.5 1 d . . . . .
H39 H -0.002123 0.628998 0.341979 0.123 Uiso 0.5 1 calc R . . . .

loop_
_atom_site_aniso_label
_atom_site_aniso_U_11
_atom_site_aniso_U_22
_atom_site_aniso_U_33
_atom_site_aniso_U_23
_atom_site_aniso_U_13
_atom_site_aniso_U_12
I1 0.03036(11) 0.02343(10) 0.02256(10) -0.00106(7) 0.01035(8) -0.00288(7)
O1 0.0156(9) 0.0168(9) 0.0260(10) 0.0027(8) 0.0074(8) -0.0003(7)
P1 0.0179(3) 0.0177(3) 0.0188(3) 0.0009(3) 0.0065(3) -0.0021(2)
Ag1 0.03076(13) 0.02368(12) 0.02576(12) -0.00227(8) 0.00837(9) 0.00048(9)
I2 0.03695(12) 0.02340(10) 0.02516(10) 0.00204(7) 0.01015(8) 0.00325(8)
O2 0.0201(9) 0.0186(9) 0.0158(9) 0.0023(7) 0.0032(7) -0.0023(7)
P2 0.0194(3) 0.0189(3) 0.0165(3) 0.0020(3) 0.0039(3) 0.0011(3)
Ag2 0.03937(15) 0.03162(13) 0.02924(13) -0.00452(10) 0.01702(11) 0.00163(10)
Cl2 0.133(2) 0.1012(17) 0.165(3) 0.0076(16) 0.0288(19) 0.0059(15)
C13 0.0190(12) 0.0146(12) 0.0137(11) 0.0005(9) 0.0045(10) 0.0012(9)
C18 0.0188(12) 0.0152(12) 0.0200(13) -0.0004(10) 0.0082(10) -0.0004(10)
C16 0.0223(13) 0.0132(12) 0.0170(12) 0.0002(9) 0.0058(10) -0.0012(10)
C24 0.0245(14) 0.0224(14) 0.0217(14) 0.0062(11) 0.0024(11) -0.0016(11)
C7 0.0202(13) 0.0258(14) 0.0170(12) 0.0012(11) 0.0042(10) -0.0033(11)
C19 0.0196(13) 0.0252(14) 0.0248(14) 0.0017(11) 0.0104(11) -0.0018(11)
C1 0.0216(14) 0.0332(16) 0.0224(14) 0.0092(12) 0.0050(11) 0.0004(12)
C15 0.0157(11) 0.0126(11) 0.0201(12) -0.0006(9) 0.0069(10) -0.0004(9)
C12 0.0334(16) 0.0282(16) 0.0230(15) 0.0047(12) 0.0066(12) -0.0019(13)
C11 0.0363(18) 0.043(2) 0.0222(15) 0.0089(14) 0.0087(13) -0.0084(15)
C8 0.0334(16) 0.0285(16) 0.0219(14) 0.0028(12) 0.0128(12) 0.0006(13)
C27 0.0191(13) 0.0319(16) 0.0294(15) 0.0052(13) 0.0070(12) -0.0034(12)
C25 0.044(2) 0.0330(18) 0.0239(16) 0.0049(13) -0.0010(14) -0.0112(15)
C10 0.0409(19) 0.055(2) 0.0261(16) 0.0000(15) 0.0184(15) -0.0069(17)
C22 0.0269(16) 0.0429(19) 0.0366(18) 0.0108(15) 0.0190(14) -0.0003(14)
C2 0.0280(18) 0.0281(18) 0.078(3) 0.0037(19) 0.0089(19) 0.0030(14)
C23 0.0350(18) 0.043(2) 0.0260(16) 0.0159(14) 0.0029(14) -0.0079(15)
C20 0.0246(15) 0.0355(18) 0.0371(18) 0.0068(14) 0.0142(13) 0.0065(13)
C26 0.0357(18) 0.0298(17) 0.042(2) 0.0147(15) 0.0097(15) 0.0120(14)
C35 0.0416(19) 0.0324(18) 0.0275(17) 0.0091(13) 0.0077(14) -0.0056(14)
C36 0.046(2) 0.052(2) 0.0247(16) 0.0082(15) 0.0135(15) -0.0118(18)
Cl1 0.191(4) 0.223(5) 0.550(11) 0.038(6) 0.225(6) 0.046(4)
C21 0.0279(16) 0.0389(19) 0.0402(19) -0.0088(15) 0.0134(14) -0.0121(14)
C38 0.0378(18) 0.0379(19) 0.0340(17) 0.0011(14) 0.0209(15) 0.0046(15)
C6 0.0301(18) 0.078(3) 0.0310(18) -0.0135(19) 0.0089(15) -0.0099(19)
C37 0.054(2) 0.059(3) 0.0342(19) -0.0047(18) 0.0296(18) -0.002(2)
C32 0.0266(18) 0.035(2) 0.077(3) 0.008(2) 0.0047(19) -0.0087(15)
C9 0.044(2) 0.040(2) 0.0362(18) -0.0030(15) 0.0221(16) 0.0035(16)
C30 0.0199(17) 0.070(3) 0.086(4) 0.018(3) 0.006(2) -0.0028(19)
C28 0.0241(17) 0.034(2) 0.092(3) 0.008(2) 0.015(2) 0.0019(15)
C4 0.0236(18) 0.088(4) 0.059(3) 0.041(3) -0.0012(19) -0.003(2)
C29 0.028(2) 0.052(3) 0.122(5) 0.019(3) 0.020(3) 0.0101(19)
C31 0.028(2) 0.054(3) 0.096(4) 0.009(3) 0.009(2) -0.0160(19)
C3 0.029(2) 0.043(2) 0.126(5) 0.026(3) 0.019(3) 0.0112(18)
C33 0.0226(13) 0.0208(13) 0.0218(13) 0.0001(10) 0.0106(11) -0.0042(10)
C14 0.0211(13) 0.0148(12) 0.0163(12) 0.0000(9) 0.0082(10) 0.0006(9)
C17 0.0256(14) 0.0179(12) 0.0178(12) 0.0024(10) 0.0099(11) -0.0012(10)
C34 0.0289(15) 0.0210(14) 0.0259(15) 0.0024(11) 0.0079(12) -0.0019(11)
C5 0.031(2) 0.124(5) 0.029(2) -0.003(2) 0.0016(16) -0.026(3)
C40 0.30(3) 0.112(13) 0.56(4) 0.000 0.36(3) 0.000
C39 0.084(12) 0.071(7) 0.16(2) 0.010(8) 0.059(19) -0.001(8)

loop_
_atom_type_symbol
_atom_type_description
_atom_type_scat_dispersion_real
_atom_type_scat_dispersion_imag
_atom_type_scat_source
C C 0.0033 0.0016 'International Tables Vol C Tables 4.2.6.8 and 6.1.1.4'
H H 0.0000 0.0000 'International Tables Vol C Tables 4.2.6.8 and 6.1.1.4'
Ag Ag -0.8971 1.1015 'International Tables Vol C Tables 4.2.6.8 and 6.1.1.4'
Cl Cl 0.1484 0.1585 'International Tables Vol C Tables 4.2.6.8 and 6.1.1.4'
I I -0.4742 1.8119 'International Tables Vol C Tables 4.2.6.8 and 6.1.1.4'
O O 0.0106 0.0060 'International Tables Vol C Tables 4.2.6.8 and 6.1.1.4'
P P 0.1023 0.0942 'International Tables Vol C Tables 4.2.6.8 and 6.1.1.4'

loop_
_geom_angle_atom_site_label_1
_geom_angle_atom_site_label_2
_geom_angle_atom_site_label_3
_geom_angle
_geom_angle_site_symmetry_1
_geom_angle_site_symmetry_3
_geom_angle_publ_flag
Ag1 I1 Ag2 90.620(13) . . ?
Ag1 I1 Ag2 66.563(11) . 7_556 ?
Ag2 I1 Ag2 80.846(10) . 7_556 ?
C15 O1 P1 118.83(17) . . ?
O1 P1 Ag2 116.28(8) . . ?
O1 P1 C27 98.52(13) . . ?
O1 P1 C33 104.55(12) . . ?
C27 P1 Ag2 117.69(12) . . ?
C33 P1 Ag2 114.98(10) . . ?
C33 P1 C27 102.48(14) . . ?
I1 Ag1 I2 116.359(13) . . ?
I1 Ag1 Ag2 62.847(13) . 7_556 ?
I2 Ag1 Ag2 55.542(19) . 7_556 ?
P2 Ag1 I1 127.51(2) . . ?
P2 Ag1 I2 113.96(3) . . ?
P2 Ag1 Ag2 169.44(2) . 7_556 ?
Ag1 I2 Ag2 71.395(14) . 7_556 ?
C13 O2 P2 119.94(17) . . ?
O2 P2 Ag1 115.96(8) . . ?
O2 P2 C7 103.34(13) . . ?
O2 P2 C1 101.73(13) . . ?
C7 P2 Ag1 119.86(10) . . ?
C7 P2 C1 101.25(14) . . ?
C1 P2 Ag1 112.24(12) . . ?
I1 Ag2 I1 99.157(10) . 7_556 ?
I1 Ag2 Ag1 50.588(19) 7_556 7_556 ?
I1 Ag2 Ag1 99.405(11) . 7_556 ?
P1 Ag2 I1 123.04(2) . . ?
P1 Ag2 I1 105.92(3) . 7_556 ?
P1 Ag2 Ag1 135.83(2) . 7_556 ?
P1 Ag2 I2 117.28(2) . 7_556 ?
I2 Ag2 I1 105.740(15) 7_556 . ?
I2 Ag2 I1 102.096(15) 7_556 7_556 ?
I2 Ag2 Ag1 53.066(10) 7_556 7_556 ?
C18 C13 O2 119.4(2) . . ?
C14 C13 O2 118.8(2) . . ?
C14 C13 C18 121.7(2) . . ?
C13 C18 C19 123.3(2) . . ?
C13 C18 C17 115.2(2) . . ?
C17 C18 C19 121.5(2) . . ?
C15 C16 C24 123.0(3) . . ?
C17 C16 C24 121.7(2) . . ?
C17 C16 C15 115.2(2) . . ?
C25 C24 C16 110.8(2) . . ?
C23 C24 C16 111.9(3) . . ?
C23 C24 C25 107.2(3) . . ?
C23 C24 C26 107.3(3) . . ?
C26 C24 C16 109.2(3) . . ?
C26 C24 C25 110.4(3) . . ?
C12 C7 P2 118.2(2) . . ?
C8 C7 P2 122.7(2) . . ?
C8 C7 C12 119.1(3) . . ?
C18 C19 C21 109.7(2) . . ?
C22 C19 C18 112.2(2) . . ?
C22 C19 C21 108.0(3) . . ?
C20 C19 C18 109.9(2) . . ?
C20 C19 C22 106.7(3) . . ?
C20 C19 C21 110.4(3) . . ?
C2 C1 P2 119.0(3) . . ?
C2 C1 C6 119.0(3) . . ?
C6 C1 P2 122.0(3) . . ?
C16 C15 O1 120.1(2) . . ?
C14 C15 O1 118.1(2) . . ?
C14 C15 C16 121.7(2) . . ?
C7 C12 H12 119.9 . . ?
C11 C12 C7 120.1(3) . . ?
C11 C12 H12 119.9 . . ?
C12 C11 H11 119.8 . . ?
C12 C11 C10 120.4(3) . . ?
C10 C11 H11 119.8 . . ?
C7 C8 H8 119.9 . . ?
C7 C8 C9 120.2(3) . . ?
C9 C8 H8 119.9 . . ?
C32 C27 P1 117.0(3) . . ?
C28 C27 P1 123.9(3) . . ?
C28 C27 C32 119.1(3) . . ?
C24 C25 H25A 109.5 . . ?
C24 C25 H25B 109.5 . . ?
C24 C25 H25C 109.5 . . ?
H25A C25 H25B 109.5 . . ?
H25A C25 H25C 109.5 . . ?
H25B C25 H25C 109.5 . . ?
C11 C10 H10 120.1 . . ?
C9 C10 C11 119.9(3) . . ?
C9 C10 H10 120.1 . . ?
C19 C22 H22A 109.5 . . ?
C19 C22 H22B 109.5 . . ?
C19 C22 H22C 109.5 . . ?
H22A C22 H22B 109.5 . . ?
H22A C22 H22C 109.5 . . ?
H22B C22 H22C 109.5 . . ?
C1 C2 H2 119.7 . . ?
C1 C2 C3 120.6(5) . . ?
C3 C2 H2 119.7 . . ?
C24 C23 H23A 109.5 . . ?
C24 C23 H23B 109.5 . . ?
C24 C23 H23C 109.5 . . ?
H23A C23 H23B 109.5 . . ?
H23A C23 H23C 109.5 . . ?
H23B C23 H23C 109.5 . . ?
C19 C20 H20A 109.5 . . ?
C19 C20 H20B 109.5 . . ?
C19 C20 H20C 109.5 . . ?
H20A C20 H20B 109.5 . . ?
H20A C20 H20C 109.5 . . ?
H20B C20 H20C 109.5 . . ?
C24 C26 H26A 109.5 . . ?
C24 C26 H26B 109.5 . . ?
C24 C26 H26C 109.5 . . ?
H26A C26 H26B 109.5 . . ?
H26A C26 H26C 109.5 . . ?
H26B C26 H26C 109.5 . . ?
C36 C35 H35 120.0 . . ?
C36 C35 C34 119.9(3) . . ?
C34 C35 H35 120.0 . . ?
C35 C36 H36 119.8 . . ?
C37 C36 C35 120.4(3) . . ?
C37 C36 H36 119.8 . . ?
C39 Cl1 C39 26.2(11) . 2 ?
C19 C21 H21A 109.5 . . ?
C19 C21 H21B 109.5 . . ?
C19 C21 H21C 109.5 . . ?
H21A C21 H21B 109.5 . . ?
H21A C21 H21C 109.5 . . ?
H21B C21 H21C 109.5 . . ?
C37 C38 H38 120.2 . . ?
C37 C38 C33 119.5(3) . . ?
C33 C38 H38 120.2 . . ?
C1 C6 H6 120.0 . . ?
C5 C6 C1 120.1(5) . . ?
C5 C6 H6 120.0 . . ?
C36 C37 C38 120.8(4) . . ?
C36 C37 H37 119.6 . . ?
C38 C37 H37 119.6 . . ?
C27 C32 H32 120.0 . . ?
C27 C32 C31 119.9(4) . . ?
C31 C32 H32 120.0 . . ?
C8 C9 H9 119.9 . . ?
C10 C9 C8 120.2(4) . . ?
C10 C9 H9 119.9 . . ?
C29 C30 H30 120.3 . . ?
C31 C30 H30 120.3 . . ?
C31 C30 C29 119.5(4) . . ?
C27 C28 H28 120.0 . . ?
C27 C28 C29 119.9(4) . . ?
C29 C28 H28 120.0 . . ?
C3 C4 H4 119.8 . . ?
C5 C4 H4 119.8 . . ?
C5 C4 C3 120.4(4) . . ?
C30 C29 C28 120.7(4) . . ?
C30 C29 H29 119.7 . . ?
C28 C29 H29 119.7 . . ?
C32 C31 H31 119.6 . . ?
C30 C31 C32 120.9(4) . . ?
C30 C31 H31 119.6 . . ?
C2 C3 H3 120.3 . . ?
C4 C3 C2 119.4(5) . . ?
C4 C3 H3 120.3 . . ?
C38 C33 P1 122.4(2) . . ?
C34 C33 P1 118.2(2) . . ?
C34 C33 C38 119.4(3) . . ?
C13 C14 H14 119.8 . . ?
C15 C14 C13 120.3(2) . . ?
C15 C14 H14 119.8 . . ?
C18 C17 H17 117.1 . . ?
C16 C17 C18 125.8(3) . . ?
C16 C17 H17 117.1 . . ?
C35 C34 C33 120.0(3) . . ?
C35 C34 H34 120.0 . . ?
C33 C34 H34 120.0 . . ?
C6 C5 H5 119.8 . . ?
C4 C5 C6 120.4(5) . . ?
C4 C5 H5 119.8 . . ?
Cl2 C40 Cl2 121.9(10) . 2_556 ?
Cl2 C40 H40A 106.8 2_556 . ?
Cl2 C40 H40A 106.8 . . ?
Cl2 C40 H40B 106.8 . . ?
Cl2 C40 H40B 106.8 2_556 . ?
H40A C40 H40B 106.7 . . ?
Cl1 C39 Cl1 104.3(9) . 2 ?
Cl1 C39 H39 124.4 . . ?
Cl1 C39 H39 124.4 2 . ?
C39 C39 Cl1 108(3) 2 . ?
C39 C39 Cl1 45.6(19) 2 2 ?
C39 C39 H39 124.4 2 . ?

loop_
_geom_bond_atom_site_label_1
_geom_bond_atom_site_label_2
_geom_bond_distance
_geom_bond_site_symmetry_2
_geom_bond_publ_flag
I1 Ag1 2.7266(8) . ?
I1 Ag2 2.8409(9) . ?
I1 Ag2 3.1401(8) 7_556 ?
O1 P1 1.641(2) . ?
O1 C15 1.399(3) . ?
P1 Ag2 2.4368(9) . ?
P1 C27 1.810(3) . ?
P1 C33 1.806(3) . ?
Ag1 I2 2.7308(7) . ?
Ag1 P2 2.4048(9) . ?
Ag1 Ag2 3.2379(8) 7_556 ?
I2 Ag2 2.8170(8) 7_556 ?
O2 P2 1.639(2) . ?
O2 C13 1.402(3) . ?
P2 C7 1.808(3) . ?
P2 C1 1.810(3) . ?
Cl2 C40 1.675(8) . ?
C13 C18 1.394(4) . ?
C13 C14 1.382(4) . ?
C18 C19 1.532(4) . ?
C18 C17 1.401(4) . ?
C16 C24 1.537(4) . ?
C16 C15 1.396(4) . ?
C16 C17 1.394(4) . ?
C24 C25 1.530(4) . ?
C24 C23 1.525(4) . ?
C24 C26 1.527(5) . ?
C7 C12 1.396(4) . ?
C7 C8 1.385(4) . ?
C19 C22 1.532(4) . ?
C19 C20 1.531(4) . ?
C19 C21 1.536(4) . ?
C1 C2 1.381(5) . ?
C1 C6 1.386(5) . ?
C15 C14 1.381(4) . ?
C12 H12 0.9500 . ?
C12 C11 1.381(5) . ?
C11 H11 0.9500 . ?
C11 C10 1.381(6) . ?
C8 H8 0.9500 . ?
C8 C9 1.391(5) . ?
C27 C32 1.378(5) . ?
C27 C28 1.376(5) . ?
C25 H25A 0.9800 . ?
C25 H25B 0.9800 . ?
C25 H25C 0.9800 . ?
C10 H10 0.9500 . ?
C10 C9 1.375(5) . ?
C22 H22A 0.9800 . ?
C22 H22B 0.9800 . ?
C22 H22C 0.9800 . ?
C2 H2 0.9500 . ?
C2 C3 1.389(6) . ?
C23 H23A 0.9800 . ?
C23 H23B 0.9800 . ?
C23 H23C 0.9800 . ?
C20 H20A 0.9800 . ?
C20 H20B 0.9800 . ?
C20 H20C 0.9800 . ?
C26 H26A 0.9800 . ?
C26 H26B 0.9800 . ?
C26 H26C 0.9800 . ?
C35 H35 0.9500 . ?
C35 C36 1.374(6) . ?
C35 C34 1.389(5) . ?
C36 H36 0.9500 . ?
C36 C37 1.364(6) . ?
Cl1 C39 2.07(2) 2 ?
Cl1 C39 1.56(2) . ?
C21 H21A 0.9800 . ?
C21 H21B 0.9800 . ?
C21 H21C 0.9800 . ?
C38 H38 0.9500 . ?
C38 C37 1.383(5) . ?
C38 C33 1.393(4) . ?
C6 H6 0.9500 . ?
C6 C5 1.381(6) . ?
C37 H37 0.9500 . ?
C32 H32 0.9500 . ?
C32 C31 1.384(6) . ?
C9 H9 0.9500 . ?
C30 H30 0.9500 . ?
C30 C29 1.366(7) . ?
C30 C31 1.355(7) . ?
C28 H28 0.9500 . ?
C28 C29 1.383(5) . ?
C4 H4 0.9500 . ?
C4 C3 1.371(8) . ?
C4 C5 1.369(8) . ?
C29 H29 0.9500 . ?
C31 H31 0.9500 . ?
C3 H3 0.9500 . ?
C33 C34 1.389(4) . ?
C14 H14 0.9500 . ?
C17 H17 0.9500 . ?
C34 H34 0.9500 . ?
C5 H5 0.9500 . ?
C40 H40A 0.9900 . ?
C40 H40B 0.9900 . ?
C39 C39 0.96(3) 2 ?
C39 H39 1.0000 . ?
